data_7244996
loop_
_publ_author_name
'Shi, Pan'
'Liu, Xiao-Xu'
'Dai, Xia-Lin'
'Lu, Tongbu'
'Chen, Jia-Mei'

_publ_section_title
;
 Near-infrared photothermal conversion property of carbazole-based
 cocrystals with different degree of charge transfer
;
_journal_name_full CrystEngComm
_journal_paper_doi 10.1039/D2CE00523A
_journal_year 2022
_chemical_formula_moiety 'C6 H3.5 Br1 N0.5, C6 H2 N2'
_chemical_formula_sum 'C12 H5.5 Br N2.5'
_chemical_formula_weight 264.60
_space_group_crystal_system monoclinic
_space_group_IT_number 15
_space_group_name_Hall '-I 2ya'
_space_group_name_H-M_alt 'I 1 2/a 1'
_atom_sites_solution_hydrogens geom
_atom_sites_solution_primary dual
_audit_creation_date 2021-07-26
_audit_creation_method
;
Olex2 1.2
(compiled 2018.05.29 svn.r3508 for OlexSys, GUI svn.r5506)
;
_audit_update_record
;
2022-03-24 deposited with the CCDC.	2022-05-26 downloaded from the CCDC.
;
_cell_angle_alpha 90
_cell_angle_beta 113.945(4)
_cell_angle_gamma 90
_cell_formula_units_Z 8
_cell_length_a 12.3323(4)
_cell_length_b 13.1469(3)
_cell_length_c 13.9845(5)
_cell_measurement_reflns_used 4446
_cell_measurement_temperature 293.74(10)
_cell_measurement_theta_max 78.5240
_cell_measurement_theta_min 4.0240
_cell_volume 2072.19(13)
_computing_cell_refinement 'CrysAlisPro 1.171.39.46e (Rigaku OD, 2018)'
_computing_data_collection 'CrysAlisPro 1.171.39.46e (Rigaku OD, 2018)'
_computing_data_reduction 'CrysAlisPro 1.171.39.46e (Rigaku OD, 2018)'
_computing_molecular_graphics 'Olex2 (Dolomanov et al., 2009)'
_computing_publication_material 'Olex2 (Dolomanov et al., 2009)'
_computing_structure_refinement 'ShelXL (Sheldrick, 2015)'
_computing_structure_solution 'ShelXT (Sheldrick, 2015)'
_diffrn_ambient_environment air
_diffrn_ambient_temperature 293.74(10)
_diffrn_detector 'CCD plate'
_diffrn_measured_fraction_theta_full 0.999
_diffrn_measured_fraction_theta_max 0.978
_diffrn_measurement_details
;
List of Runs (angles in degrees, time in seconds):

  # Type    Start    End  Width  t~exp~   \w     \q     \k     \f   Frames
#--------------------------------------------------------------------------
  1  \w     13.00  50.00   0.50    0.50    --    0.00  57.00 -30.00   74
  2  \w     28.00  87.00   0.50    0.50    --    0.00  57.00  60.00  118
  3  \w    -27.00  25.00   0.50    0.50    --    0.00  57.00  60.00  104
  4  \w    -28.00  -3.00   0.50    0.50    --    0.00  57.00 -30.00   50
  5  \w     62.00  89.00   0.50    1.00    --  106.20 -45.00  90.00   54
  6  \w     92.00 128.00   0.50    1.00    --  106.20  30.00  60.00   72
  7  \w     25.00 101.00   0.50    1.00    --  106.20 -45.00 -30.00  152
  8  \w     39.00  77.00   0.50    1.00    --  106.20 -45.00-150.00   76
  9  \w    137.00 163.00   0.50    1.00    --  106.20  30.00  60.00   52
 10  \w     19.00 129.00   0.50    1.00    --  106.20 -30.00-180.00  220
 11  \w    103.00 132.00   0.50    1.00    --  106.20 -45.00  90.00   58
 12  \w    101.00 140.00   0.50    1.00    --  106.20 -30.00 -60.00   78
 13  \w     78.00 173.00   0.50    1.00    --  106.20  61.00 120.00  190
 14  \w    108.00 162.00   0.50    1.00    --  106.20  30.00-120.00  108
 15  \w     77.00 134.00   0.50    1.00    --  106.20  61.00  90.00  114
 16  \w    150.00 194.00   0.50    1.00    --  106.20  61.00  90.00   88
 17  \w     25.00  50.00   0.50    1.00    --  106.20 -30.00 -60.00   50
;
_diffrn_measurement_device 'four-circle diffractometer'
_diffrn_measurement_device_type 'XtaLAB AFC12 (RINC): Kappa dual home/near'
_diffrn_measurement_method '\w scans'
_diffrn_orient_matrix_type 'CrysAlisPro convention (1999,Acta A55,543-557)'
_diffrn_orient_matrix_UB_11 -0.1252268000
_diffrn_orient_matrix_UB_12 0.0434398000
_diffrn_orient_matrix_UB_13 -0.0616732000
_diffrn_orient_matrix_UB_21 0.0510048000
_diffrn_orient_matrix_UB_22 0.0760025000
_diffrn_orient_matrix_UB_23 -0.0547907000
_diffrn_orient_matrix_UB_31 -0.0200429000
_diffrn_orient_matrix_UB_32 -0.0779200000
_diffrn_orient_matrix_UB_33 -0.0878658000
_diffrn_radiation_monochromator mirror
_diffrn_radiation_probe x-ray
_diffrn_radiation_type CuK\a
_diffrn_radiation_wavelength 1.54184
_diffrn_reflns_av_R_equivalents 0.0332
_diffrn_reflns_av_unetI/netI 0.0314
_diffrn_reflns_Laue_measured_fraction_full 0.999
_diffrn_reflns_Laue_measured_fraction_max 0.978
_diffrn_reflns_limit_h_max 15
_diffrn_reflns_limit_h_min -15
_diffrn_reflns_limit_k_max 15
_diffrn_reflns_limit_k_min -16
_diffrn_reflns_limit_l_max 17
_diffrn_reflns_limit_l_min -16
_diffrn_reflns_number 6292
_diffrn_reflns_point_group_measured_fraction_full 0.999
_diffrn_reflns_point_group_measured_fraction_max 0.978
_diffrn_reflns_theta_full 67.684
_diffrn_reflns_theta_max 79.102
_diffrn_reflns_theta_min 4.826
_diffrn_source 'micro-focus sealed X-ray tube'
_diffrn_source_type 'Rigaku (Cu) X-ray Source'
_exptl_absorpt_coefficient_mu 5.140
_exptl_absorpt_correction_T_max 1.00000
_exptl_absorpt_correction_T_min 0.43408
_exptl_absorpt_correction_type multi-scan
_exptl_absorpt_process_details
;
CrysAlisPro 1.171.39.46e (Rigaku Oxford Diffraction, 2018)
Empirical absorption correction using spherical harmonics,
 implemented in SCALE3 ABSPACK scaling algorithm.
;
_exptl_crystal_density_diffrn 1.696
_exptl_crystal_description black
_exptl_crystal_F_000 1040
_refine_diff_density_max 0.341
_refine_diff_density_min -0.646
_refine_diff_density_rms 0.134
_refine_ls_extinction_method none
_refine_ls_goodness_of_fit_ref 1.135
_refine_ls_hydrogen_treatment constr
_refine_ls_matrix_type full
_refine_ls_number_parameters 159
_refine_ls_number_reflns 2197
_refine_ls_number_restraints 0
_refine_ls_restrained_S_all 1.135
_refine_ls_R_factor_all 0.0366
_refine_ls_R_factor_gt 0.0352
_refine_ls_shift/su_max 0.000
_refine_ls_shift/su_mean 0.000
_refine_ls_structure_factor_coef Fsqd
_refine_ls_weighting_details 'w=1/[\s^2^(Fo^2^)+(0.0532P)^2^+0.5514P] where P=(Fo^2^+2Fc^2^)/3'
_refine_ls_weighting_scheme calc
_refine_ls_wR_factor_gt 0.0951
_refine_ls_wR_factor_ref 0.0963
_reflns_Friedel_coverage 0.000
_reflns_number_gt 2029
_reflns_number_total 2197
_reflns_threshold_expression 'I > 2\s(I)'
_cod_data_source_file d2ce00523a3.cif
_cod_data_source_block 3_6_dibromocarbazole_7_7_8_8_tetracyanoquinodimethane
_cod_original_formula_sum 'C12 H5.50 Br N2.50'
_cod_database_code 7244996
_shelx_shelxl_version_number 2016/6
_shelx_space_group_comment
;
The symmetry employed for this shelxl refinement is uniquely defined
by the following loop, which should always be used as a source of
symmetry information in preference to the above space-group names.
They are only intended as comments.
;
_reflns_odcompleteness_completeness 99.59
_reflns_odcompleteness_iscentric 1
_reflns_odcompleteness_theta 74.33
_olex2_refinement_description
;
1. Fixed Uiso
 At 1.2 times of:
  All C(H) groups, All N(H) groups
2. Others
 Fixed Sof: Br01(0.33333) Br1(0.33333) Br2(0.33333)
3.a Aromatic/amide H refined with riding coordinates:
 N1(H1), C2(H2), C8(H8), C7(H7), C5(H5), C6(H6)
;
_olex2_submission_special_instructions 'No special instructions were received'
_oxdiff_exptl_absorpt_empirical_details
;
Empirical correction (ABSPACK) includes:
- Absorption correction using spherical harmonics
- Frame scaling
;
_oxdiff_exptl_absorpt_empirical_full_max 1.681
_oxdiff_exptl_absorpt_empirical_full_min 0.648

loop_
_space_group_symop_operation_xyz
'x, y, z'
'-x+1/2, y, -z'
'x+1/2, y+1/2, z+1/2'
'-x+1, y+1/2, -z+1/2'
'-x, -y, -z'
'x-1/2, -y, z'
'-x+1/2, -y+1/2, -z+1/2'
'x, -y+1/2, z+1/2'

loop_
_atom_site_label
_atom_site_type_symbol
_atom_site_fract_x
_atom_site_fract_y
_atom_site_fract_z
_atom_site_U_iso_or_equiv
_atom_site_adp_type
_atom_site_occupancy
_atom_site_site_symmetry_order
_atom_site_calc_flag
_atom_site_refinement_flags_posn
_atom_site_refinement_flags_adp
_atom_site_refinement_flags_occupancy
_atom_site_disorder_assembly
_atom_site_disorder_group
Br01 Br -0.1487(6) 0.1077(4) 0.3923(5) 0.0597(9) Uani 0.3333 1 d . . . A 3
N1 N 0.250000 0.42335(17) 0.500000 0.0529(5) Uani 1 2 d S T P . .
H1 H 0.250000 0.488769 0.499998 0.064 Uiso 1 2 calc RS T P . .
C9 C 0.62597(16) 0.76525(13) 0.71686(13) 0.0401(4) Uani 1 1 d . . . . .
N2 N 0.35816(19) 0.63088(15) 0.6247(2) 0.0657(5) Uani 1 1 d . . . . .
C2 C 0.10006(17) 0.18280(14) 0.45726(14) 0.0430(4) Uani 1 1 d . . . . .
H2 H 0.120984 0.114379 0.464413 0.052 Uiso 1 1 calc R . . . .
C10 C 0.50606(16) 0.78029(13) 0.68306(14) 0.0423(4) Uani 1 1 d . . . . .
N3 N 0.41686(19) 0.95943(15) 0.67323(18) 0.0665(5) Uani 1 1 d . . . . .
C3 C 0.18628(16) 0.25961(13) 0.48114(13) 0.0398(4) Uani 1 1 d . . . . .
C8 C 0.67526(16) 0.66441(13) 0.72526(14) 0.0442(4) Uani 1 1 d . . . . .
H8 H 0.624922 0.608392 0.708995 0.053 Uiso 1 1 calc R . . . .
C7 C 0.79243(17) 0.64991(13) 0.75612(15) 0.0442(4) Uani 1 1 d . . . . .
H7 H 0.821606 0.584088 0.760169 0.053 Uiso 1 1 calc R . . . .
C12 C 0.45600(18) 0.88018(15) 0.67661(17) 0.0485(4) Uani 1 1 d . . . . .
C4 C 0.1506(2) 0.36287(14) 0.46944(15) 0.0462(4) Uani 1 1 d . . . . .
C11 C 0.42312(16) 0.69735(15) 0.65139(16) 0.0488(4) Uani 1 1 d . . . . .
C1 C -0.01648(18) 0.21273(16) 0.42291(15) 0.0503(4) Uani 1 1 d . . . . .
C5 C 0.0318(2) 0.39074(15) 0.43246(19) 0.0561(5) Uani 1 1 d . . . . .
H5 H 0.009531 0.458840 0.423680 0.067 Uiso 1 1 calc R . . . .
C6 C -0.05168(19) 0.31495(18) 0.40921(17) 0.0566(5) Uani 1 1 d . . . . .
H6 H -0.131759 0.331529 0.384323 0.068 Uiso 1 1 calc R . . . .
Br1 Br -0.1233(6) 0.1128(6) 0.3963(7) 0.0596(9) Uani 0.3333 1 d . . . A 1
Br2 Br -0.1427(7) 0.1211(6) 0.3915(4) 0.0718(15) Uani 0.3333 1 d . . . A 2

loop_
_atom_site_aniso_label
_atom_site_aniso_U_11
_atom_site_aniso_U_22
_atom_site_aniso_U_33
_atom_site_aniso_U_23
_atom_site_aniso_U_13
_atom_site_aniso_U_12
Br01 0.0422(18) 0.0803(14) 0.0668(12) -0.0163(9) 0.0325(11) -0.0282(12)
N1 0.0648(14) 0.0325(10) 0.0577(13) 0.000 0.0209(11) 0.000
C9 0.0437(8) 0.0378(8) 0.0369(8) 0.0011(6) 0.0144(7) -0.0045(6)
N2 0.0487(10) 0.0581(10) 0.0854(15) -0.0130(9) 0.0222(10) -0.0130(8)
C2 0.0487(9) 0.0401(8) 0.0411(9) -0.0029(6) 0.0190(7) -0.0026(7)
C10 0.0439(9) 0.0403(8) 0.0419(9) 0.0005(6) 0.0164(7) -0.0036(7)
N3 0.0643(12) 0.0520(10) 0.0847(14) 0.0063(9) 0.0316(10) 0.0085(9)
C3 0.0485(9) 0.0347(8) 0.0357(8) 0.0005(6) 0.0165(7) 0.0019(6)
C8 0.0460(9) 0.0340(8) 0.0501(10) -0.0005(6) 0.0168(8) -0.0072(6)
C7 0.0470(9) 0.0319(7) 0.0520(10) 0.0017(7) 0.0183(8) -0.0041(7)
C12 0.0426(10) 0.0492(11) 0.0533(11) 0.0014(7) 0.0190(8) -0.0023(7)
C4 0.0579(11) 0.0367(8) 0.0415(9) -0.0010(7) 0.0175(8) 0.0037(7)
C11 0.0417(9) 0.0488(10) 0.0538(10) -0.0041(8) 0.0174(8) -0.0036(8)
C1 0.0499(10) 0.0590(11) 0.0444(9) -0.0026(8) 0.0218(8) -0.0039(8)
C5 0.0642(13) 0.0479(10) 0.0564(12) 0.0035(8) 0.0245(10) 0.0169(9)
C6 0.0500(10) 0.0672(12) 0.0530(11) 0.0026(9) 0.0214(9) 0.0125(9)
Br1 0.0349(18) 0.0786(19) 0.0724(13) 0.0020(10) 0.0291(15) -0.0172(13)
Br2 0.036(3) 0.0757(15) 0.095(2) 0.0000(10) 0.0176(16) -0.0079(16)

loop_
_atom_type_symbol
_atom_type_description
_atom_type_scat_dispersion_real
_atom_type_scat_dispersion_imag
_atom_type_scat_source
C C 0.0181 0.0091 'International Tables Vol C Tables 4.2.6.8 and 6.1.1.4'
H H 0.0000 0.0000 'International Tables Vol C Tables 4.2.6.8 and 6.1.1.4'
Br Br -0.6763 1.2805 'International Tables Vol C Tables 4.2.6.8 and 6.1.1.4'
N N 0.0311 0.0180 'International Tables Vol C Tables 4.2.6.8 and 6.1.1.4'

loop_
_geom_angle_atom_site_label_1
_geom_angle_atom_site_label_2
_geom_angle_atom_site_label_3
_geom_angle
_geom_angle_site_symmetry_1
_geom_angle_site_symmetry_3
_geom_angle_publ_flag
C4 N1 H1 125.3 2_556 . ?
C4 N1 H1 125.3 . . ?
C4 N1 C4 109.4(2) . 2_556 ?
C10 C9 C8 121.33(16) . . ?
C10 C9 C7 121.16(16) . 7_666 ?
C8 C9 C7 117.51(16) . 7_666 ?
C3 C2 H2 121.3 . . ?
C1 C2 H2 121.3 . . ?
C1 C2 C3 117.41(17) . . ?
C9 C10 C12 121.90(16) . . ?
C9 C10 C11 122.00(17) . . ?
C11 C10 C12 116.10(17) . . ?
C2 C3 C3 134.03(10) . 2_556 ?
C2 C3 C4 119.45(17) . . ?
C4 C3 C3 106.51(12) . 2_556 ?
C9 C8 H8 119.4 . . ?
C7 C8 C9 121.28(16) . . ?
C7 C8 H8 119.4 . . ?
C9 C7 H7 119.4 7_666 . ?
C8 C7 C9 121.21(17) . 7_666 ?
C8 C7 H7 119.4 . . ?
N3 C12 C10 178.9(2) . . ?
N1 C4 C3 108.78(18) . . ?
N1 C4 C5 129.41(18) . . ?
C5 C4 C3 121.82(19) . . ?
N2 C11 C10 178.5(2) . . ?
C2 C1 Br01 120.8(3) . . ?
C2 C1 C6 122.96(19) . . ?
C2 C1 Br1 116.1(3) . . ?
C2 C1 Br2 123.3(3) . . ?
C6 C1 Br01 116.3(3) . . ?
C6 C1 Br1 121.0(3) . . ?
C6 C1 Br2 113.7(3) . . ?
C4 C5 H5 120.9 . . ?
C6 C5 C4 118.19(18) . . ?
C6 C5 H5 120.9 . . ?
C1 C6 H6 119.9 . . ?
C5 C6 C1 120.2(2) . . ?
C5 C6 H6 119.9 . . ?

loop_
_geom_bond_atom_site_label_1
_geom_bond_atom_site_label_2
_geom_bond_distance
_geom_bond_site_symmetry_2
_geom_bond_publ_flag
Br01 C1 2.045(6) . ?
N1 H1 0.8600 . ?
N1 C4 1.376(3) . ?
N1 C4 1.376(3) 2_556 ?
C9 C10 1.372(3) . ?
C9 C8 1.443(2) . ?
C9 C7 1.446(2) 7_666 ?
N2 C11 1.141(3) . ?
C2 H2 0.9300 . ?
C2 C3 1.405(3) . ?
C2 C1 1.375(3) . ?
C10 C12 1.438(3) . ?
C10 C11 1.437(3) . ?
N3 C12 1.141(3) . ?
C3 C3 1.441(4) 2_556 ?
C3 C4 1.416(2) . ?
C8 H8 0.9300 . ?
C8 C7 1.343(3) . ?
C7 H7 0.9300 . ?
C4 C5 1.389(3) . ?
C1 C6 1.401(3) . ?
C1 Br1 1.789(7) . ?
C1 Br2 1.874(9) . ?
C5 H5 0.9300 . ?
C5 C6 1.374(4) . ?
C6 H6 0.9300 . ?

loop_
_geom_hbond_atom_site_label_D
_geom_hbond_atom_site_label_H
_geom_hbond_atom_site_label_A
_geom_hbond_distance_DH
_geom_hbond_distance_HA
_geom_hbond_distance_DA
_geom_hbond_angle_DHA
_geom_hbond_site_symmetry_A
N1 H1 N2 0.86 2.53 3.221(3) 137.5 2_556

loop_
_geom_torsion_atom_site_label_1
_geom_torsion_atom_site_label_2
_geom_torsion_atom_site_label_3
_geom_torsion_atom_site_label_4
_geom_torsion
_geom_torsion_site_symmetry_1
_geom_torsion_site_symmetry_2
_geom_torsion_site_symmetry_3
_geom_torsion_site_symmetry_4
_geom_torsion_publ_flag
Br01 C1 C6 C5 177.1(2) . . . . ?
N1 C4 C5 C6 -178.48(18) . . . . ?
C9 C8 C7 C9 0.6(3) . . . 7_666 ?
C2 C3 C4 N1 178.38(14) . . . . ?
C2 C3 C4 C5 -1.6(3) . . . . ?
C2 C1 C6 C5 -1.4(3) . . . . ?
C10 C9 C8 C7 178.49(18) . . . . ?
C3 C2 C1 Br01 -177.2(2) . . . . ?
C3 C2 C1 C6 1.3(3) . . . . ?
C3 C2 C1 Br1 -178.6(3) . . . . ?
C3 C2 C1 Br2 -178.0(3) . . . . ?
C3 C3 C4 N1 -1.1(2) 2_556 . . . ?
C3 C3 C4 C5 179.0(2) 2_556 . . . ?
C3 C4 C5 C6 1.4(3) . . . . ?
C8 C9 C10 C12 178.54(18) . . . . ?
C8 C9 C10 C11 -1.9(3) . . . . ?
C7 C9 C10 C12 -2.4(3) 7_666 . . . ?
C7 C9 C10 C11 177.16(17) 7_666 . . . ?
C7 C9 C8 C7 -0.6(3) 7_666 . . . ?
C4 N1 C4 C3 0.43(9) 2_556 . . . ?
C4 N1 C4 C5 -179.6(3) 2_556 . . . ?
C4 C5 C6 C1 0.0(3) . . . . ?
C1 C2 C3 C3 179.5(2) . . . 2_556 ?
C1 C2 C3 C4 0.2(3) . . . . ?
Br1 C1 C6 C5 178.4(4) . . . . ?
Br2 C1 C6 C5 178.0(3) . . . . ?
